data_7238467
loop_
_publ_author_name
'Wu, Jieyun'
'Liu, Jialei'
'Zhou, Tingting'
'Bo, Shuhui'
'Qiu, Ling'
'Zhen, Zhen'
'Liu, Xinhou'

_publ_section_title
;
 Enhanced electro-optic coefficient (r33) in nonlinear optical
 chromospheres with novel donor structure
;
_journal_issue 4
_journal_name_full 'RSC Adv.'
_journal_page_first 1416
_journal_paper_doi 10.1039/C1RA00838B
_journal_volume 2
_journal_year 2012
_chemical_formula_sum 'C29 H28 N4 O2'
_chemical_formula_weight 464.55
_space_group_IT_number 14
_space_group_name_Hall '-P 2yn'
_space_group_name_H-M_alt 'P 1 21/n 1'
_symmetry_cell_setting monoclinic
_symmetry_space_group_name_H-M 'P 1 21/n 1'
_atom_sites_solution_hydrogens geom
_atom_sites_solution_primary direct
_atom_sites_solution_secondary difmap
_audit_creation_method SHELXL-97
_cell_angle_alpha 90.00
_cell_angle_beta 96.921(4)
_cell_angle_gamma 90.00
_cell_formula_units_Z 4
_cell_length_a 13.437(3)
_cell_length_b 8.1496(19)
_cell_length_c 23.189(6)
_cell_measurement_reflns_used 5312
_cell_measurement_temperature 153(2)
_cell_measurement_theta_max 27.475
_cell_measurement_theta_min 3.006
_cell_volume 2520.8(10)
_computing_cell_refinement 'CrystalClear (Rigaku Inc., 2008)'
_computing_data_collection 'CrystalClear (Rigaku Inc., 2008)'
_computing_data_reduction 'CrystalClear (Rigaku Inc., 2008)'
_computing_structure_refinement 'SHELXL-97 (Sheldrick, 1997)'
_computing_structure_solution 'SHELXS-97 (Sheldrick, 1990)'
_diffrn_ambient_temperature 153(2)
_diffrn_detector_area_resol_mean 28.5714
_diffrn_measured_fraction_theta_full 0.997
_diffrn_measured_fraction_theta_max 0.997
_diffrn_measurement_device_type AFC10/Saturn724+
_diffrn_measurement_method 'phi and omega scans'
_diffrn_radiation_monochromator graphite
_diffrn_radiation_source 'fine-focus sealed tube'
_diffrn_radiation_type MoK\a
_diffrn_radiation_wavelength 0.71073
_diffrn_reflns_av_R_equivalents 0.0684
_diffrn_reflns_av_sigmaI/netI 0.0748
_diffrn_reflns_limit_h_max 17
_diffrn_reflns_limit_h_min -16
_diffrn_reflns_limit_k_max 10
_diffrn_reflns_limit_k_min -10
_diffrn_reflns_limit_l_max 30
_diffrn_reflns_limit_l_min -29
_diffrn_reflns_number 19462
_diffrn_reflns_theta_full 27.47
_diffrn_reflns_theta_max 27.47
_diffrn_reflns_theta_min 3.01
_diffrn_standards_decay_% 0
_diffrn_standards_interval_count 0
_diffrn_standards_interval_time 0
_diffrn_standards_number 0
_exptl_absorpt_coefficient_mu 0.078
_exptl_absorpt_correction_T_max 0.9934
_exptl_absorpt_correction_T_min 0.9659
_exptl_crystal_colour Blue
_exptl_crystal_density_diffrn 1.224
_exptl_crystal_density_method 'not measured'
_exptl_crystal_description Prism
_exptl_crystal_F_000 984
_exptl_crystal_size_max 0.44
_exptl_crystal_size_mid 0.17
_exptl_crystal_size_min 0.09
_refine_diff_density_max 0.205
_refine_diff_density_min -0.181
_refine_diff_density_rms 0.044
_refine_ls_extinction_method none
_refine_ls_goodness_of_fit_ref 0.998
_refine_ls_hydrogen_treatment constr
_refine_ls_matrix_type full
_refine_ls_number_parameters 320
_refine_ls_number_reflns 5771
_refine_ls_number_restraints 0
_refine_ls_restrained_S_all 0.998
_refine_ls_R_factor_all 0.1116
_refine_ls_R_factor_gt 0.0552
_refine_ls_shift/su_max 0.001
_refine_ls_shift/su_mean 0.000
_refine_ls_structure_factor_coef Fsqd
_refine_ls_weighting_details 'calc w=1/[\s^2^(Fo^2^)+(0.0369P)^2^+0.2160P] where P=(Fo^2^+2Fc^2^)/3'
_refine_ls_weighting_scheme calc
_refine_ls_wR_factor_gt 0.0942
_refine_ls_wR_factor_ref 0.1090
_reflns_number_gt 3400
_reflns_number_total 5771
_reflns_threshold_expression >2sigma(I)
_cod_data_source_file c1ra00838b.txt
_cod_data_source_block bo1222
_cod_depositor_comments
;
The following automatic conversions were performed:

data item '_symmetry_cell_setting' value 'Monoclinic' was changed to
'monoclinic' in accordance with the
/home/saulius/struct/COD-crude-data/automatic-downloads/DataCite-retrospective/RSC/depositions/lib/dictionaries/cif_core.dic
dictionary named 'cif_core.dic' version 2.4.2 last updated on
2011-04-26.

Automatic conversion script
Id: cif_fix_values 6909 2019-04-08 15:41:33Z antanas 
;
_cod_original_cell_volume 2520.8(11)
_cod_original_sg_symbol_H-M P2(1)/n
_cod_database_code 7238467

loop_
_symmetry_equiv_pos_as_xyz
'x, y, z'
'-x+1/2, y+1/2, -z+1/2'
'-x, -y, -z'
'x-1/2, -y-1/2, z-1/2'

loop_
_atom_site_label
_atom_site_type_symbol
_atom_site_fract_x
_atom_site_fract_y
_atom_site_fract_z
_atom_site_U_iso_or_equiv
_atom_site_adp_type
_atom_site_occupancy
_atom_site_symmetry_multiplicity
_atom_site_calc_flag
_atom_site_refinement_flags
O1 O 0.28158(9) 0.64557(18) 0.60390(5) 0.0331(3) Uani 1 1 d .
O2 O 0.36903(9) 0.91580(16) 0.35656(5) 0.0281(3) Uani 1 1 d .
N1 N 0.52150(11) 0.50486(19) 0.76837(6) 0.0244(4) Uani 1 1 d .
N2 N 0.71130(12) 0.7785(2) 0.41733(7) 0.0449(5) Uani 1 1 d .
N3 N 0.67933(13) 0.9751(3) 0.27637(7) 0.0520(6) Uani 1 1 d .
N4 N 0.36879(13) 1.1001(2) 0.22005(7) 0.0398(5) Uani 1 1 d .
C1 C 0.01644(15) 0.5754(3) 0.60752(10) 0.0454(6) Uani 1 1 d .
H1 H 0.0171 0.5047 0.6401 0.054 Uiso 1 1 calc R
C2 C -0.07251(18) 0.6039(3) 0.57250(14) 0.0681(8) Uani 1 1 d .
H2 H -0.1326 0.5540 0.5816 0.082 Uiso 1 1 calc R
C3 C -0.0750(2) 0.7031(4) 0.52492(13) 0.0724(9) Uani 1 1 d .
H3 H -0.1359 0.7198 0.5003 0.087 Uiso 1 1 calc R
C4 C 0.0116(2) 0.7784(4) 0.51305(11) 0.0792(10) Uani 1 1 d .
H4 H 0.0104 0.8489 0.4804 0.095 Uiso 1 1 calc R
C5 C 0.10087(17) 0.7520(4) 0.54853(10) 0.0607(8) Uani 1 1 d .
H5 H 0.1603 0.8059 0.5403 0.073 Uiso 1 1 calc R
C6 C 0.10403(14) 0.6481(3) 0.59573(8) 0.0314(5) Uani 1 1 d .
C7 C 0.19867(13) 0.6163(3) 0.63569(8) 0.0325(5) Uani 1 1 d .
H7A H 0.2023 0.6902 0.6698 0.039 Uiso 1 1 calc R
H7B H 0.1999 0.5015 0.6497 0.039 Uiso 1 1 calc R
C8 C 0.37615(13) 0.6198(2) 0.63027(8) 0.0248(4) Uani 1 1 d .
C9 C 0.39789(13) 0.5733(2) 0.68755(8) 0.0246(4) Uani 1 1 d .
H9 H 0.3451 0.5579 0.7108 0.030 Uiso 1 1 calc R
C10 C 0.49868(13) 0.5484(2) 0.71199(7) 0.0225(4) Uani 1 1 d .
C11 C 0.57521(13) 0.5714(2) 0.67552(8) 0.0249(4) Uani 1 1 d .
H11 H 0.6433 0.5543 0.6906 0.030 Uiso 1 1 calc R
C12 C 0.55163(13) 0.6179(2) 0.61914(8) 0.0252(4) Uani 1 1 d .
H12 H 0.6046 0.6326 0.5959 0.030 Uiso 1 1 calc R
C13 C 0.45233(13) 0.6454(2) 0.59353(7) 0.0227(4) Uani 1 1 d .
C14 C 0.42555(13) 0.6999(2) 0.53583(8) 0.0250(4) Uani 1 1 d .
H14 H 0.3565 0.7235 0.5251 0.030 Uiso 1 1 calc R
C15 C 0.48696(13) 0.7228(2) 0.49350(7) 0.0240(4) Uani 1 1 d .
H15 H 0.5544 0.6867 0.5016 0.029 Uiso 1 1 calc R
C16 C 0.35360(13) 0.8526(2) 0.41486(7) 0.0234(4) Uani 1 1 d .
C17 C 0.45821(13) 0.7957(2) 0.43892(7) 0.0224(4) Uani 1 1 d .
C18 C 0.52199(13) 0.8327(2) 0.39841(7) 0.0224(4) Uani 1 1 d .
C19 C 0.46674(13) 0.9095(2) 0.34916(8) 0.0248(4) Uani 1 1 d .
C20 C 0.44394(14) 0.4787(3) 0.80692(8) 0.0306(5) Uani 1 1 d .
H20A H 0.4686 0.3983 0.8373 0.037 Uiso 1 1 calc R
H20B H 0.3835 0.4318 0.7842 0.037 Uiso 1 1 calc R
C21 C 0.41584(16) 0.6360(3) 0.83551(9) 0.0463(6) Uani 1 1 d .
H21A H 0.4758 0.6845 0.8572 0.056 Uiso 1 1 calc R
H21B H 0.3665 0.6122 0.8622 0.056 Uiso 1 1 calc R
H21C H 0.3870 0.7132 0.8057 0.056 Uiso 1 1 calc R
C22 C 0.62499(13) 0.4921(2) 0.79642(8) 0.0263(4) Uani 1 1 d .
H22A H 0.6271 0.5235 0.8378 0.032 Uiso 1 1 calc R
H22B H 0.6675 0.5703 0.7778 0.032 Uiso 1 1 calc R
C23 C 0.66755(14) 0.3210(2) 0.79268(9) 0.0351(5) Uani 1 1 d .
H23A H 0.6245 0.2424 0.8099 0.042 Uiso 1 1 calc R
H23B H 0.7352 0.3173 0.8139 0.042 Uiso 1 1 calc R
H23C H 0.6706 0.2926 0.7519 0.042 Uiso 1 1 calc R
C24 C 0.27621(13) 0.7168(2) 0.40538(8) 0.0278(4) Uani 1 1 d .
H24A H 0.2131 0.7618 0.3862 0.033 Uiso 1 1 calc R
H24B H 0.2650 0.6696 0.4429 0.033 Uiso 1 1 calc R
H24C H 0.3005 0.6312 0.3809 0.033 Uiso 1 1 calc R
C25 C 0.31741(14) 0.9988(2) 0.44729(8) 0.0315(5) Uani 1 1 d .
H25A H 0.3696 1.0834 0.4515 0.038 Uiso 1 1 calc R
H25B H 0.3028 0.9637 0.4858 0.038 Uiso 1 1 calc R
H25C H 0.2565 1.0436 0.4254 0.038 Uiso 1 1 calc R
C26 C 0.62718(15) 0.8040(2) 0.40665(8) 0.0287(5) Uani 1 1 d .
C27 C 0.49654(13) 0.9735(2) 0.29919(8) 0.0252(4) Uani 1 1 d .
C28 C 0.59842(15) 0.9722(3) 0.28789(8) 0.0327(5) Uani 1 1 d .
C29 C 0.42530(14) 1.0451(2) 0.25581(8) 0.0284(5) Uani 1 1 d .

loop_
_atom_site_aniso_label
_atom_site_aniso_U_11
_atom_site_aniso_U_22
_atom_site_aniso_U_33
_atom_site_aniso_U_23
_atom_site_aniso_U_13
_atom_site_aniso_U_12
O1 0.0182(7) 0.0576(10) 0.0239(7) 0.0075(7) 0.0032(5) 0.0027(6)
O2 0.0245(7) 0.0396(8) 0.0201(7) 0.0062(6) 0.0026(5) 0.0018(6)
N1 0.0234(8) 0.0323(10) 0.0172(8) 0.0011(7) 0.0010(6) 0.0003(7)
N2 0.0286(10) 0.0716(14) 0.0345(10) 0.0095(10) 0.0033(8) 0.0037(10)
N3 0.0377(12) 0.0871(17) 0.0332(11) 0.0105(11) 0.0117(9) 0.0027(11)
N4 0.0520(12) 0.0377(11) 0.0278(10) 0.0040(8) -0.0022(9) 0.0072(9)
C1 0.0284(12) 0.0393(14) 0.0669(16) -0.0032(12) -0.0006(11) -0.0038(10)
C2 0.0308(14) 0.0618(19) 0.107(2) -0.0221(17) -0.0129(15) -0.0059(13)
C3 0.0413(17) 0.102(3) 0.067(2) -0.0313(18) -0.0236(14) 0.0276(16)
C4 0.0530(18) 0.140(3) 0.0420(16) 0.0187(17) -0.0037(13) 0.0385(19)
C5 0.0352(13) 0.108(2) 0.0394(14) 0.0215(15) 0.0057(11) 0.0146(14)
C6 0.0230(11) 0.0432(13) 0.0274(11) -0.0093(9) 0.0012(8) 0.0059(9)
C7 0.0247(11) 0.0493(14) 0.0248(10) 0.0007(10) 0.0084(8) 0.0028(10)
C8 0.0222(10) 0.0286(11) 0.0232(10) 0.0004(8) 0.0008(8) 0.0013(8)
C9 0.0224(10) 0.0312(11) 0.0211(9) 0.0016(8) 0.0060(8) -0.0012(8)
C10 0.0255(10) 0.0225(10) 0.0188(9) -0.0011(8) 0.0006(8) -0.0015(8)
C11 0.0223(10) 0.0268(11) 0.0248(10) -0.0006(8) -0.0003(8) -0.0007(8)
C12 0.0257(10) 0.0285(11) 0.0222(10) 0.0003(8) 0.0063(8) -0.0023(8)
C13 0.0215(10) 0.0272(10) 0.0189(9) 0.0001(8) 0.0010(8) -0.0018(8)
C14 0.0229(10) 0.0282(11) 0.0230(10) -0.0012(8) -0.0005(8) -0.0033(8)
C15 0.0221(10) 0.0289(11) 0.0202(9) -0.0004(8) -0.0005(7) -0.0008(8)
C16 0.0228(10) 0.0307(11) 0.0164(9) 0.0021(8) 0.0015(7) -0.0014(8)
C17 0.0228(10) 0.0247(10) 0.0190(9) -0.0035(8) 0.0004(8) -0.0032(8)
C18 0.0207(10) 0.0279(10) 0.0182(9) -0.0012(8) 0.0010(7) -0.0032(8)
C19 0.0231(10) 0.0260(11) 0.0247(10) -0.0022(8) 0.0009(8) -0.0017(8)
C20 0.0292(11) 0.0417(13) 0.0208(10) 0.0058(9) 0.0031(8) -0.0023(10)
C21 0.0435(14) 0.0666(17) 0.0304(12) -0.0063(12) 0.0109(10) 0.0066(12)
C22 0.0259(10) 0.0315(11) 0.0200(10) 0.0019(8) -0.0037(8) -0.0017(9)
C23 0.0315(12) 0.0324(12) 0.0407(13) 0.0007(10) 0.0013(9) 0.0009(9)
C24 0.0245(10) 0.0343(12) 0.0241(10) -0.0028(9) 0.0007(8) -0.0021(9)
C25 0.0333(12) 0.0318(12) 0.0294(11) -0.0011(9) 0.0044(9) 0.0008(9)
C26 0.0268(11) 0.0407(13) 0.0189(10) 0.0046(9) 0.0042(8) -0.0036(10)
C27 0.0269(11) 0.0298(11) 0.0188(9) 0.0001(8) 0.0024(8) -0.0010(9)
C28 0.0362(13) 0.0429(13) 0.0194(10) 0.0068(9) 0.0044(9) -0.0001(10)
C29 0.0350(12) 0.0271(11) 0.0238(10) -0.0015(9) 0.0061(9) -0.0014(9)

loop_
_atom_type_symbol
_atom_type_description
_atom_type_scat_dispersion_real
_atom_type_scat_dispersion_imag
_atom_type_scat_source
C C 0.0033 0.0016 'International Tables Vol C Tables 4.2.6.8 and 6.1.1.4'
H H 0.0000 0.0000 'International Tables Vol C Tables 4.2.6.8 and 6.1.1.4'
N N 0.0061 0.0033 'International Tables Vol C Tables 4.2.6.8 and 6.1.1.4'
O O 0.0106 0.0060 'International Tables Vol C Tables 4.2.6.8 and 6.1.1.4'

loop_
_geom_angle_atom_site_label_1
_geom_angle_atom_site_label_2
_geom_angle_atom_site_label_3
_geom_angle
C8 O1 C7 119.17(14)
C19 O2 C16 110.39(13)
C10 N1 C22 122.64(14)
C10 N1 C20 122.10(15)
C22 N1 C20 115.12(14)
C6 C1 C2 120.8(2)
C6 C1 H1 119.6
C2 C1 H1 119.6
C3 C2 C1 120.7(3)
C3 C2 H2 119.7
C1 C2 H2 119.7
C2 C3 C4 119.2(2)
C2 C3 H3 120.4
C4 C3 H3 120.4
C3 C4 C5 120.4(3)
C3 C4 H4 119.8
C5 C4 H4 119.8
C6 C5 C4 120.5(2)
C6 C5 H5 119.8
C4 C5 H5 119.8
C1 C6 C5 118.5(2)
C1 C6 C7 118.97(19)
C5 C6 C7 122.51(19)
O1 C7 C6 107.92(15)
O1 C7 H7A 110.1
C6 C7 H7A 110.1
O1 C7 H7B 110.1
C6 C7 H7B 110.1
H7A C7 H7B 108.4
O1 C8 C9 123.68(16)
O1 C8 C13 114.13(15)
C9 C8 C13 122.19(16)
C8 C9 C10 120.38(16)
C8 C9 H9 119.8
C10 C9 H9 119.8
N1 C10 C9 121.17(16)
N1 C10 C11 120.91(16)
C9 C10 C11 117.92(16)
C12 C11 C10 120.48(17)
C12 C11 H11 119.8
C10 C11 H11 119.8
C11 C12 C13 123.16(17)
C11 C12 H12 118.4
C13 C12 H12 118.4
C12 C13 C14 124.58(16)
C12 C13 C8 115.87(16)
C14 C13 C8 119.53(16)
C15 C14 C13 127.91(17)
C15 C14 H14 116.0
C13 C14 H14 116.0
C14 C15 C17 125.29(17)
C14 C15 H15 117.4
C17 C15 H15 117.4
O2 C16 C24 106.84(14)
O2 C16 C25 105.49(14)
C24 C16 C25 112.91(15)
O2 C16 C17 102.45(13)
C24 C16 C17 114.69(16)
C25 C16 C17 113.22(15)
C18 C17 C15 125.34(17)
C18 C17 C16 107.82(15)
C15 C17 C16 126.81(15)
C17 C18 C26 124.16(17)
C17 C18 C19 109.55(16)
C26 C18 C19 126.24(16)
O2 C19 C27 118.76(16)
O2 C19 C18 109.62(15)
C27 C19 C18 131.62(17)
N1 C20 C21 112.14(16)
N1 C20 H20A 109.2
C21 C20 H20A 109.2
N1 C20 H20B 109.2
C21 C20 H20B 109.2
H20A C20 H20B 107.9
C20 C21 H21A 109.5
C20 C21 H21B 109.5
H21A C21 H21B 109.5
C20 C21 H21C 109.5
H21A C21 H21C 109.5
H21B C21 H21C 109.5
N1 C22 C23 112.64(15)
N1 C22 H22A 109.1
C23 C22 H22A 109.1
N1 C22 H22B 109.1
C23 C22 H22B 109.1
H22A C22 H22B 107.8
C22 C23 H23A 109.5
C22 C23 H23B 109.5
H23A C23 H23B 109.5
C22 C23 H23C 109.5
H23A C23 H23C 109.5
H23B C23 H23C 109.5
C16 C24 H24A 109.5
C16 C24 H24B 109.5
H24A C24 H24B 109.5
C16 C24 H24C 109.5
H24A C24 H24C 109.5
H24B C24 H24C 109.5
C16 C25 H25A 109.5
C16 C25 H25B 109.5
H25A C25 H25B 109.5
C16 C25 H25C 109.5
H25A C25 H25C 109.5
H25B C25 H25C 109.5
N2 C26 C18 175.14(19)
C19 C27 C28 122.45(17)
C19 C27 C29 120.73(16)
C28 C27 C29 116.82(16)
N3 C28 C27 176.8(2)
N4 C29 C27 178.4(2)

loop_
_geom_bond_atom_site_label_1
_geom_bond_atom_site_label_2
_geom_bond_distance
O1 C8 1.358(2)
O1 C7 1.428(2)
O2 C19 1.345(2)
O2 C16 1.484(2)
N1 C10 1.354(2)
N1 C22 1.466(2)
N1 C20 1.468(2)
N2 C26 1.147(2)
N3 C28 1.151(2)
N4 C29 1.146(2)
C1 C6 1.374(3)
C1 C2 1.381(3)
C1 H1 0.9500
C2 C3 1.365(4)
C2 H2 0.9500
C3 C4 1.372(4)
C3 H3 0.9500
C4 C5 1.387(3)
C4 H4 0.9500
C5 C6 1.381(3)
C5 H5 0.9500
C6 C7 1.503(3)
C7 H7A 0.9900
C7 H7B 0.9900
C8 C9 1.378(2)
C8 C13 1.424(2)
C9 C10 1.418(2)
C9 H9 0.9500
C10 C11 1.420(2)
C11 C12 1.361(2)
C11 H11 0.9500
C12 C13 1.411(2)
C12 H12 0.9500
C13 C14 1.415(2)
C14 C15 1.369(2)
C14 H14 0.9500
C15 C17 1.409(2)
C15 H15 0.9500
C16 C24 1.516(2)
C16 C25 1.519(2)
C16 C17 1.521(2)
C17 C18 1.379(2)
C18 C26 1.423(3)
C18 C19 1.429(2)
C19 C27 1.374(2)
C20 C21 1.512(3)
C20 H20A 0.9900
C20 H20B 0.9900
C21 H21A 0.9800
C21 H21B 0.9800
C21 H21C 0.9800
C22 C23 1.513(3)
C22 H22A 0.9900
C22 H22B 0.9900
C23 H23A 0.9800
C23 H23B 0.9800
C23 H23C 0.9800
C24 H24A 0.9800
C24 H24B 0.9800
C24 H24C 0.9800
C25 H25A 0.9800
C25 H25B 0.9800
C25 H25C 0.9800
C27 C28 1.424(3)
C27 C29 1.427(3)

loop_
_geom_torsion_atom_site_label_1
_geom_torsion_atom_site_label_2
_geom_torsion_atom_site_label_3
_geom_torsion_atom_site_label_4
_geom_torsion
C6 C1 C2 C3 1.0(4)
C1 C2 C3 C4 -1.9(4)
C2 C3 C4 C5 1.0(4)
C3 C4 C5 C6 0.9(4)
C2 C1 C6 C5 0.9(3)
C2 C1 C6 C7 178.8(2)
C4 C5 C6 C1 -1.8(4)
C4 C5 C6 C7 -179.6(2)
C8 O1 C7 C6 -177.87(16)
C1 C6 C7 O1 156.91(18)
C5 C6 C7 O1 -25.3(3)
C7 O1 C8 C9 -3.0(3)
C7 O1 C8 C13 177.16(16)
O1 C8 C9 C10 179.90(17)
C13 C8 C9 C10 -0.3(3)
C22 N1 C10 C9 -174.54(16)
C20 N1 C10 C9 0.9(3)
C22 N1 C10 C11 5.2(3)
C20 N1 C10 C11 -179.39(17)
C8 C9 C10 N1 179.15(17)
C8 C9 C10 C11 -0.6(3)
N1 C10 C11 C12 -178.90(17)
C9 C10 C11 C12 0.8(3)
C10 C11 C12 C13 -0.2(3)
C11 C12 C13 C14 177.41(18)
C11 C12 C13 C8 -0.7(3)
O1 C8 C13 C12 -179.27(16)
C9 C8 C13 C12 0.9(3)
O1 C8 C13 C14 2.5(3)
C9 C8 C13 C14 -177.27(18)
C12 C13 C14 C15 5.7(3)
C8 C13 C14 C15 -176.22(18)
C13 C14 C15 C17 -172.07(18)
C19 O2 C16 C24 -125.05(15)
C19 O2 C16 C25 114.57(15)
C19 O2 C16 C17 -4.13(18)
C14 C15 C17 C18 173.62(18)
C14 C15 C17 C16 -4.1(3)
O2 C16 C17 C18 2.54(18)
C24 C16 C17 C18 117.89(17)
C25 C16 C17 C18 -110.55(17)
O2 C16 C17 C15 -179.38(17)
C24 C16 C17 C15 -64.0(2)
C25 C16 C17 C15 67.5(2)
C15 C17 C18 C26 -0.9(3)
C16 C17 C18 C26 177.20(17)
C15 C17 C18 C19 -178.36(17)
C16 C17 C18 C19 -0.2(2)
C16 O2 C19 C27 -175.58(16)
C16 O2 C19 C18 4.2(2)
C17 C18 C19 O2 -2.5(2)
C26 C18 C19 O2 -179.86(17)
C17 C18 C19 C27 177.3(2)
C26 C18 C19 C27 -0.1(3)
C10 N1 C20 C21 -87.2(2)
C22 N1 C20 C21 88.60(19)
C10 N1 C22 C23 -91.6(2)
C20 N1 C22 C23 92.64(19)
C17 C18 C26 N2 -10(3)
C19 C18 C26 N2 167(3)
O2 C19 C27 C28 179.86(17)
C18 C19 C27 C28 0.1(3)
O2 C19 C27 C29 -0.1(3)
C18 C19 C27 C29 -179.88(19)
C19 C27 C28 N3 -178(100)
C29 C27 C28 N3 2(4)
C19 C27 C29 N4 -123(8)
C28 C27 C29 N4 57(8)
